data_1553113
loop_
_publ_author_name
'Wei, Yuanqing'
'Zhou, Xiaoxi'
'Hong, Guangning'
'Chen, Zhixin'
'Zhang, Hong'
'Xia, Haiping'

_publ_section_title
;
 Reactions of osmapyridinium with terminal alkynes
;
_journal_issue 5
_journal_name_full 'Organic Chemistry Frontiers'
_journal_page_first 560
_journal_paper_doi 10.1039/C5QO00052A
_journal_volume 2
_journal_year 2015
_chemical_formula_moiety 'C56 H48 Cl2 N O Os P2, 2(C H2 Cl2), B F4'
_chemical_formula_sum 'C58 H52 B Cl6 F4 N O Os P2'
_chemical_formula_weight 1330.65
_space_group_crystal_system monoclinic
_space_group_IT_number 14
_space_group_name_Hall '-P 2yn'
_space_group_name_H-M_alt 'P 1 21/n 1'
_atom_sites_solution_hydrogens geom
_atom_sites_solution_primary heavy
_audit_creation_date 2014-12-30
_audit_creation_method
;
Olex2 1.2
(compiled 2014.11.28 svn.r3106 for OlexSys, GUI svn.r4959)
;
_audit_update_record
;
2015-02-11 deposited with the CCDC.
2015-03-26 downloaded from the CCDC.
;
_cell_angle_alpha 90
_cell_angle_beta 112.182(2)
_cell_angle_gamma 90
_cell_formula_units_Z 4
_cell_length_a 16.5731(8)
_cell_length_b 19.6848(7)
_cell_length_c 18.1839(9)
_cell_measurement_temperature 173(2)
_cell_volume 5493.2(4)
_computing_molecular_graphics 'Olex2 (Dolomanov et al., 2009)'
_computing_publication_material 'Olex2 (Dolomanov et al., 2009)'
_computing_structure_refinement 'ShelXL (Sheldrick, 2008)'
_computing_structure_solution 'XS (Sheldrick, 2008)'
_diffrn_ambient_temperature 173(2)
_diffrn_measured_fraction_theta_full 0.970
_diffrn_measured_fraction_theta_max 0.996
_diffrn_measurement_device_type 'multiwire proportional'
_diffrn_measurement_method 'phi and omega scans'
_diffrn_radiation_monochromator graphite
_diffrn_radiation_type MoK\a
_diffrn_radiation_wavelength 0.71073
_diffrn_reflns_av_R_equivalents 0.1019
_diffrn_reflns_av_unetI/netI 0.0854
_diffrn_reflns_Laue_measured_fraction_full 0.970
_diffrn_reflns_Laue_measured_fraction_max 0.996
_diffrn_reflns_limit_h_max 19
_diffrn_reflns_limit_h_min -19
_diffrn_reflns_limit_k_max 22
_diffrn_reflns_limit_k_min -23
_diffrn_reflns_limit_l_max 21
_diffrn_reflns_limit_l_min -21
_diffrn_reflns_number 38256
_diffrn_reflns_point_group_measured_fraction_full 0.970
_diffrn_reflns_point_group_measured_fraction_max 0.996
_diffrn_reflns_theta_full 25.242
_diffrn_reflns_theta_max 24.999
_diffrn_reflns_theta_min 3.020
_exptl_absorpt_coefficient_mu 2.727
_exptl_absorpt_correction_T_max 0.441
_exptl_absorpt_correction_T_min 0.212
_exptl_absorpt_correction_type multi-scan
_exptl_crystal_colour orange
_exptl_crystal_colour_primary orange
_exptl_crystal_density_diffrn 1.609
_exptl_crystal_description plate
_exptl_crystal_F_000 2656
_exptl_crystal_size_max 0.3
_exptl_crystal_size_mid 0.1
_exptl_crystal_size_min 0.1
_refine_diff_density_max 4.637
_refine_diff_density_min -2.056
_refine_diff_density_rms 0.183
_refine_ls_extinction_method none
_refine_ls_goodness_of_fit_ref 1.084
_refine_ls_hydrogen_treatment constr
_refine_ls_matrix_type full
_refine_ls_number_parameters 669
_refine_ls_number_reflns 9642
_refine_ls_number_restraints 0
_refine_ls_restrained_S_all 1.084
_refine_ls_R_factor_all 0.0779
_refine_ls_R_factor_gt 0.0643
_refine_ls_shift/su_max 0.002
_refine_ls_shift/su_mean 0.000
_refine_ls_structure_factor_coef Fsqd
_refine_ls_weighting_details
;
 w=1/[\s^2^(Fo^2^)+(0.1025P)^2^+14.8409P]
 where P=(Fo^2^+2Fc^2^)/3
;
_refine_ls_weighting_scheme calc
_refine_ls_wR_factor_gt 0.1710
_refine_ls_wR_factor_ref 0.1873
_reflns_Friedel_coverage 0.000
_reflns_number_gt 7791
_reflns_number_total 9642
_reflns_threshold_expression 'I > 2\s(I)'
_cod_data_source_file c5qo00052a2.cif
_cod_data_source_block 1
_cod_database_code 1553113
_shelxl_version_number 2013-2
_shelx_space_group_comment
;
The symmetry employed for this shelxl refinement is uniquely defined
by the following loop, which should always be used as a source of
symmetry information in preference to the above space-group names.
They are only intended as comments.
;
_olex2_refinement_description
;
1. Fixed Uiso
 At 1.2 times of:
  All C(H) groups, All C(H,H) groups, All N(H) groups
 At 1.5 times of:
  All C(H,H,H) groups
2.a Ternary CH refined with riding coordinates:
 C1(H1A), C6(H6)
2.b Secondary CH2 refined with riding coordinates:
 C32(H32A,H32B), C31(H31A,H31B)
2.c Aromatic/amide H refined with riding coordinates:
 C15(H15), C353(H353), C336(H336), C26(H26), C23(H23), C332(H332), C16(H16),
 C322(H322), C12(H12), C13(H13), C362(H362), C326(H326), C364(H364), C324(H324),
  C14(H14), C22(H22), C366(H366), C365(H365), C25(H25), C335(H335), C363(H363),
 C323(H323), C333(H333), C325(H325), C312(H312), C334(H334), C314(H314),
 C313(H313), C352(H352), C356(H356), C342(H342), C354(H354), C355(H355),
 C346(H346), C345(H345), C343(H343), C344(H344), N1(H1), C315(H315), C316(H316)
2.d Idealised Me refined as rotating group:
 C5(H5A,H5B,H5C), C27(H27A,H27B,H27C)
;
_olex2_submission_special_instructions 'No special instructions were received'

loop_
_space_group_symop_operation_xyz
'x, y, z'
'-x+1/2, y+1/2, -z+1/2'
'-x, -y, -z'
'x-1/2, -y-1/2, z-1/2'

loop_
_atom_site_label
_atom_site_type_symbol
_atom_site_fract_x
_atom_site_fract_y
_atom_site_fract_z
_atom_site_U_iso_or_equiv
_atom_site_adp_type
_atom_site_occupancy
_atom_site_site_symmetry_order
_atom_site_calc_flag
_atom_site_refinement_flags_posn
Os1 Os 0.68334(2) 0.78113(2) 0.56035(2) 0.02667(15) Uani 1 1 d .
P2 P 0.64934(13) 0.83184(10) 0.73958(11) 0.0289(4) Uani 1 1 d .
P1 P 0.74077(14) 0.77181(10) 0.45876(12) 0.0304(5) Uani 1 1 d .
Cl1 Cl 0.71211(14) 0.90107(10) 0.55844(11) 0.0370(5) Uani 1 1 d .
Cl2 Cl 0.54095(13) 0.80300(12) 0.45670(11) 0.0413(5) Uani 1 1 d .
C341 C 0.7262(6) 0.8387(4) 0.3842(5) 0.043(2) Uani 1 1 d .
C3 C 0.7429(5) 0.7123(3) 0.7016(4) 0.0250(16) Uani 1 1 d .
C11 C 0.7469(5) 0.6667(4) 0.7708(4) 0.0291(17) Uani 1 1 d .
C331 C 0.7522(5) 0.8653(4) 0.8071(4) 0.0310(18) Uani 1 1 d .
C5 C 0.9133(5) 0.7487(5) 0.7726(5) 0.0379(19) Uani 1 1 d .
H5A H 0.9128 0.7773 0.8152 0.057 Uiso 1 1 calc GR
H5B H 0.9560 0.7651 0.7530 0.057 Uiso 1 1 calc GR
H5C H 0.9276 0.7031 0.7917 0.057 Uiso 1 1 calc GR
C351 C 0.8585(5) 0.7688(5) 0.5104(5) 0.0340(19) Uani 1 1 d .
C15 C 0.7919(6) 0.6481(5) 0.9126(5) 0.049(2) Uani 1 1 d .
H15 H 0.8227 0.6624 0.9644 0.059 Uiso 1 1 calc R
C361 C 0.7112(5) 0.6977(4) 0.3935(4) 0.0322(18) Uani 1 1 d .
C353 C 0.9889(7) 0.7084(6) 0.5915(6) 0.057(3) Uani 1 1 d .
H353 H 1.0170 0.6675 0.6108 0.069 Uiso 1 1 calc R
C21 C 0.7591(5) 0.6201(4) 0.6003(4) 0.0282(16) Uani 1 1 d .
C336 C 0.8061(5) 0.9013(4) 0.7770(5) 0.0342(18) Uani 1 1 d .
H336 H 0.7913 0.9058 0.7225 0.041 Uiso 1 1 calc R
C26 C 0.8439(5) 0.6030(4) 0.6527(5) 0.0385(19) Uani 1 1 d .
H26 H 0.8684 0.6251 0.7013 0.046 Uiso 1 1 calc R
C321 C 0.5900(5) 0.7967(4) 0.7950(5) 0.0361(19) Uani 1 1 d .
C23 C 0.7700(6) 0.5337(4) 0.5105(5) 0.043(2) Uani 1 1 d .
H23 H 0.7439 0.5099 0.4632 0.052 Uiso 1 1 calc R
C332 C 0.7757(6) 0.8582(5) 0.8895(5) 0.043(2) Uani 1 1 d .
H332 H 0.7399 0.8343 0.9094 0.052 Uiso 1 1 calc R
C311 C 0.5836(6) 0.8999(4) 0.6812(5) 0.041(2) Uani 1 1 d .
C16 C 0.7916(5) 0.6874(4) 0.8492(4) 0.0355(19) Uani 1 1 d .
H16 H 0.8219 0.7283 0.8592 0.043 Uiso 1 1 calc R
C322 C 0.5697(6) 0.7287(4) 0.7942(6) 0.041(2) Uani 1 1 d .
H322 H 0.5846 0.6991 0.7615 0.050 Uiso 1 1 calc R
C12 C 0.7009(5) 0.6066(4) 0.7575(5) 0.0353(19) Uani 1 1 d .
H12 H 0.6702 0.5924 0.7056 0.042 Uiso 1 1 calc R
C13 C 0.6996(6) 0.5666(4) 0.8203(5) 0.043(2) Uani 1 1 d .
H13 H 0.6680 0.5263 0.8102 0.052 Uiso 1 1 calc R
C362 C 0.6268(6) 0.6715(4) 0.3683(5) 0.040(2) Uani 1 1 d .
H362 H 0.5874 0.6902 0.3880 0.048 Uiso 1 1 calc R
C326 C 0.5636(6) 0.8416(5) 0.8419(6) 0.050(2) Uani 1 1 d .
H326 H 0.5749 0.8878 0.8413 0.060 Uiso 1 1 calc R
C364 C 0.6599(7) 0.5903(5) 0.2845(5) 0.052(2) Uani 1 1 d .
H364 H 0.6424 0.5552 0.2476 0.062 Uiso 1 1 calc R
C324 C 0.5057(7) 0.7480(6) 0.8904(6) 0.061(3) Uani 1 1 d .
H324 H 0.4806 0.7310 0.9245 0.073 Uiso 1 1 calc R
C14 C 0.7460(7) 0.5873(5) 0.8985(5) 0.047(2) Uani 1 1 d .
H14 H 0.7462 0.5606 0.9407 0.057 Uiso 1 1 calc R
C22 C 0.7243(5) 0.5820(4) 0.5314(4) 0.0324(18) Uani 1 1 d .
H22 H 0.6668 0.5899 0.4979 0.039 Uiso 1 1 calc R
C366 C 0.7698(6) 0.6686(5) 0.3617(5) 0.046(2) Uani 1 1 d .
H366 H 0.8257 0.6862 0.3762 0.056 Uiso 1 1 calc R
C24 C 0.8551(6) 0.5201(4) 0.5591(5) 0.042(2) Uani 1 1 d .
C365 C 0.7445(7) 0.6150(5) 0.3100(6) 0.055(3) Uani 1 1 d .
H365 H 0.7843 0.5951 0.2918 0.066 Uiso 1 1 calc R
C25 C 0.8909(6) 0.5539(4) 0.6326(5) 0.041(2) Uani 1 1 d .
H25 H 0.9467 0.5429 0.6678 0.049 Uiso 1 1 calc R
C335 C 0.8812(6) 0.9299(4) 0.8296(5) 0.041(2) Uani 1 1 d .
H335 H 0.9170 0.9542 0.8103 0.049 Uiso 1 1 calc R
C363 C 0.6007(6) 0.6183(5) 0.3147(5) 0.050(2) Uani 1 1 d .
H363 H 0.5443 0.6013 0.2987 0.060 Uiso 1 1 calc R
C323 C 0.5275(7) 0.7039(6) 0.8417(7) 0.057(3) Uani 1 1 d .
H323 H 0.5139 0.6579 0.8408 0.068 Uiso 1 1 calc R
C333 C 0.8523(6) 0.8869(5) 0.9406(5) 0.049(2) Uani 1 1 d .
H333 H 0.8685 0.8818 0.9951 0.059 Uiso 1 1 calc R
C325 C 0.5207(7) 0.8171(6) 0.8894(6) 0.063(3) Uani 1 1 d .
H325 H 0.5024 0.8467 0.9198 0.076 Uiso 1 1 calc R
C312 C 0.6154(7) 0.9647(5) 0.6826(7) 0.057(3) Uani 1 1 d .
H312 H 0.6723 0.9749 0.7158 0.069 Uiso 1 1 calc R
C334 C 0.9051(6) 0.9232(5) 0.9116(5) 0.050(2) Uani 1 1 d .
H334 H 0.9561 0.9430 0.9464 0.060 Uiso 1 1 calc R
C314 C 0.4776(11) 1.0028(7) 0.5864(7) 0.095(5) Uani 1 1 d .
H314 H 0.4430 1.0363 0.5533 0.114 Uiso 1 1 calc R
C313 C 0.5626(9) 1.0149(6) 0.6347(9) 0.081(4) Uani 1 1 d .
H313 H 0.5857 1.0581 0.6354 0.097 Uiso 1 1 calc R
C352 C 0.9037(6) 0.7084(5) 0.5407(5) 0.046(2) Uani 1 1 d .
H352 H 0.8748 0.6671 0.5258 0.056 Uiso 1 1 calc R
C356 C 0.9064(7) 0.8295(5) 0.5329(6) 0.052(2) Uani 1 1 d .
H356 H 0.8798 0.8704 0.5116 0.063 Uiso 1 1 calc R
C342 C 0.6574(7) 0.8826(5) 0.3620(5) 0.054(3) Uani 1 1 d .
H342 H 0.6178 0.8804 0.3870 0.064 Uiso 1 1 calc R
C354 C 1.0340(8) 0.7694(7) 0.6147(7) 0.069(3) Uani 1 1 d .
H354 H 1.0921 0.7695 0.6493 0.082 Uiso 1 1 calc R
C355 C 0.9916(7) 0.8298(6) 0.5857(6) 0.062(3) Uani 1 1 d .
H355 H 1.0207 0.8708 0.6018 0.075 Uiso 1 1 calc R
C346 C 0.7843(8) 0.8424(5) 0.3445(6) 0.061(3) Uani 1 1 d .
H346 H 0.8305 0.8119 0.3578 0.073 Uiso 1 1 calc R
C345 C 0.7743(10) 0.8898(6) 0.2865(7) 0.074(4) Uani 1 1 d .
H345 H 0.8139 0.8920 0.2615 0.089 Uiso 1 1 calc R
C343 C 0.6450(8) 0.9309(5) 0.3021(6) 0.068(3) Uani 1 1 d .
H343 H 0.5975 0.9602 0.2872 0.082 Uiso 1 1 calc R
C344 C 0.7044(10) 0.9346(6) 0.2653(6) 0.084(4) Uani 1 1 d .
H344 H 0.6975 0.9671 0.2263 0.101 Uiso 1 1 calc R
O1 O 0.9106(4) 0.4757(3) 0.5425(4) 0.0528(17) Uani 1 1 d .
C27 C 0.8781(9) 0.4529(6) 0.4620(7) 0.079(4) Uani 1 1 d .
H27A H 0.8478 0.4894 0.4276 0.118 Uiso 1 1 calc GR
H27B H 0.8389 0.4156 0.4560 0.118 Uiso 1 1 calc GR
H27C H 0.9259 0.4384 0.4481 0.118 Uiso 1 1 calc GR
Cl31 Cl 0.7859(3) 0.2652(2) 0.4548(3) 0.1102(13) Uani 1 1 d .
Cl32 Cl 0.3141(4) 0.4202(3) -0.0789(3) 0.1387(18) Uani 1 1 d .
N1 N 0.8085(4) 0.7826(3) 0.6434(4) 0.0312(16) Uani 1 1 d .
H1 H 0.8486 0.8052 0.6351 0.037 Uiso 1 1 calc R
Cl3 Cl 0.4356(3) 0.4832(3) 0.0635(3) 0.1389(18) Uani 1 1 d .
Cl4 Cl 0.6736(5) 0.2089(3) 0.3103(4) 0.208(4) Uani 1 1 d .
F2 F 0.5552(4) 0.4800(3) 0.3971(4) 0.0709(18) Uani 1 1 d .
F3 F 0.6497(4) 0.4270(3) 0.3577(4) 0.0637(16) Uani 1 1 d .
F1 F 0.5168(4) 0.4563(4) 0.2664(3) 0.0774(19) Uani 1 1 d .
F4 F 0.5311(4) 0.3707(3) 0.3554(4) 0.0741(18) Uani 1 1 d .
C4 C 0.8251(5) 0.7497(4) 0.7068(4) 0.0281(17) Uani 1 1 d .
B1 B 0.5621(8) 0.4328(6) 0.3434(6) 0.051(3) Uani 1 1 d .
C315 C 0.4464(11) 0.9391(9) 0.5896(10) 0.154(10) Uani 1 1 d .
H315 H 0.3887 0.9298 0.5578 0.185 Uiso 1 1 calc R
C316 C 0.4970(8) 0.8864(7) 0.6385(8) 0.103(6) Uani 1 1 d .
H316 H 0.4726 0.8444 0.6417 0.124 Uiso 1 1 calc R
C32 C 0.3577(10) 0.4903(7) -0.0345(8) 0.088(4) Uani 1 1 d .
H32A H 0.3113 0.5198 -0.0335 0.105 Uiso 1 1 calc R
H32B H 0.3853 0.5127 -0.0665 0.105 Uiso 1 1 calc R
C31 C 0.6983(14) 0.2702(8) 0.3708(15) 0.158(10) Uani 1 1 d .
H31A H 0.6485 0.2787 0.3853 0.189 Uiso 1 1 calc R
H31B H 0.7053 0.3100 0.3424 0.189 Uiso 1 1 calc R
C2 C 0.6657(5) 0.7666(4) 0.6769(4) 0.0279(16) Uani 1 1 d .
C1 C 0.5935(5) 0.7417(4) 0.6139(4) 0.0293(17) Uani 1 1 d .
H1A H 0.5332 0.7566 0.6004 0.035 Uiso 1 1 calc R
C6 C 0.6205(5) 0.6876(4) 0.5766(4) 0.0316(18) Uani 1 1 d .
H6 H 0.5814 0.6592 0.5335 0.038 Uiso 1 1 calc R
C7 C 0.7105(5) 0.6751(3) 0.6187(4) 0.0257(16) Uani 1 1 d .

loop_
_atom_site_aniso_label
_atom_site_aniso_U_11
_atom_site_aniso_U_22
_atom_site_aniso_U_33
_atom_site_aniso_U_23
_atom_site_aniso_U_13
_atom_site_aniso_U_12
Os1 0.0253(2) 0.0305(2) 0.0173(2) -0.00077(10) 0.00024(14) 0.00175(11)
P2 0.0280(10) 0.0306(10) 0.0215(10) -0.0021(8) 0.0018(8) 0.0000(8)
P1 0.0313(11) 0.0339(11) 0.0239(10) -0.0006(8) 0.0079(9) -0.0010(8)
Cl1 0.0468(11) 0.0292(10) 0.0276(10) 0.0005(7) 0.0055(8) 0.0014(9)
Cl2 0.0334(11) 0.0513(12) 0.0251(10) 0.0029(9) -0.0049(8) 0.0068(9)
C341 0.061(6) 0.039(5) 0.024(4) -0.005(3) 0.009(4) -0.005(4)
C3 0.025(4) 0.021(4) 0.025(4) -0.002(3) 0.005(3) -0.001(3)
C11 0.037(4) 0.019(4) 0.024(4) 0.004(3) 0.003(3) 0.009(3)
C331 0.029(4) 0.030(4) 0.023(4) -0.003(3) -0.003(3) 0.006(3)
C5 0.033(4) 0.048(5) 0.029(4) -0.004(4) 0.008(4) -0.003(4)
C351 0.031(4) 0.055(5) 0.022(4) -0.008(3) 0.016(3) -0.006(4)
C15 0.064(6) 0.053(6) 0.021(4) 0.003(4) 0.004(4) -0.006(5)
C361 0.039(5) 0.035(4) 0.018(4) 0.003(3) 0.006(3) -0.006(4)
C353 0.044(6) 0.076(8) 0.053(6) -0.007(5) 0.019(5) 0.009(5)
C21 0.037(4) 0.023(4) 0.024(4) 0.003(3) 0.011(3) 0.005(3)
C336 0.032(4) 0.037(4) 0.030(4) -0.004(3) 0.008(3) -0.002(4)
C26 0.041(5) 0.035(4) 0.033(4) -0.007(3) 0.007(4) 0.009(4)
C321 0.029(4) 0.042(5) 0.034(5) -0.005(4) 0.007(4) -0.005(4)
C23 0.063(6) 0.031(5) 0.027(4) -0.003(3) 0.008(4) 0.001(4)
C332 0.050(5) 0.044(5) 0.029(4) -0.003(4) 0.008(4) -0.009(4)
C311 0.052(5) 0.038(5) 0.022(4) -0.005(3) 0.003(4) 0.013(4)
C16 0.038(4) 0.032(4) 0.026(4) 0.000(3) 0.000(4) -0.002(4)
C322 0.036(5) 0.044(5) 0.045(5) 0.000(4) 0.017(4) -0.001(4)
C12 0.034(4) 0.035(4) 0.029(4) 0.004(3) 0.003(3) 0.004(4)
C13 0.053(6) 0.034(5) 0.038(5) 0.006(4) 0.012(4) 0.001(4)
C362 0.042(5) 0.045(5) 0.029(4) -0.001(4) 0.007(4) 0.005(4)
C326 0.053(6) 0.043(5) 0.058(6) -0.017(4) 0.025(5) -0.012(4)
C364 0.065(6) 0.045(6) 0.037(5) -0.010(4) 0.010(5) -0.009(5)
C324 0.063(7) 0.083(8) 0.036(5) 0.004(5) 0.019(5) -0.014(6)
C14 0.066(6) 0.040(5) 0.034(5) 0.009(4) 0.017(4) -0.002(5)
C22 0.034(4) 0.034(4) 0.022(4) 0.000(3) 0.003(3) 0.003(3)
C366 0.040(5) 0.057(6) 0.041(5) -0.010(4) 0.013(4) -0.005(4)
C24 0.061(6) 0.027(4) 0.036(5) 0.003(3) 0.017(4) 0.013(4)
C365 0.067(7) 0.044(6) 0.058(6) -0.016(5) 0.031(5) -0.002(5)
C25 0.038(5) 0.036(5) 0.035(5) 0.001(3) -0.003(4) 0.009(4)
C335 0.039(5) 0.034(5) 0.044(5) -0.002(4) 0.009(4) -0.007(4)
C363 0.048(6) 0.056(6) 0.036(5) -0.005(4) 0.005(4) -0.004(5)
C323 0.054(6) 0.055(6) 0.070(7) -0.005(5) 0.035(6) -0.014(5)
C333 0.054(6) 0.051(6) 0.028(5) -0.004(4) -0.002(4) -0.006(5)
C325 0.066(7) 0.080(8) 0.059(7) -0.035(6) 0.041(6) -0.024(6)
C312 0.044(5) 0.049(6) 0.083(8) 0.020(5) 0.029(5) 0.012(5)
C334 0.043(5) 0.051(6) 0.039(5) -0.006(4) -0.005(4) -0.010(4)
C314 0.135(13) 0.080(10) 0.042(6) 0.002(6) 0.001(7) 0.064(9)
C313 0.100(10) 0.053(7) 0.124(12) 0.044(7) 0.083(10) 0.033(7)
C352 0.048(6) 0.056(6) 0.028(5) -0.001(4) 0.006(4) -0.005(4)
C356 0.055(6) 0.064(7) 0.039(5) -0.015(5) 0.020(5) -0.017(5)
C342 0.072(7) 0.054(6) 0.026(5) 0.004(4) 0.009(5) -0.009(5)
C354 0.048(6) 0.096(9) 0.057(7) -0.020(6) 0.013(6) -0.011(6)
C355 0.058(7) 0.073(8) 0.055(7) -0.022(6) 0.020(5) -0.028(6)
C346 0.106(9) 0.051(6) 0.052(6) 0.003(5) 0.059(6) 0.001(6)
C345 0.130(11) 0.056(7) 0.056(7) 0.007(5) 0.059(8) -0.002(7)
C343 0.098(9) 0.052(6) 0.039(6) 0.021(5) 0.007(6) 0.010(6)
C344 0.150(13) 0.065(8) 0.038(6) 0.018(5) 0.038(7) -0.016(8)
O1 0.065(4) 0.052(4) 0.040(3) -0.002(3) 0.019(3) 0.023(3)
C27 0.118(11) 0.067(8) 0.055(7) -0.015(6) 0.037(7) 0.023(7)
Cl31 0.106(3) 0.124(3) 0.086(3) -0.028(2) 0.020(2) 0.002(3)
Cl32 0.157(5) 0.118(4) 0.158(5) -0.016(3) 0.079(4) -0.002(3)
N1 0.027(4) 0.037(4) 0.022(3) 0.001(3) 0.000(3) -0.002(3)
Cl3 0.128(4) 0.137(4) 0.144(4) 0.041(3) 0.044(3) -0.007(3)
Cl4 0.184(6) 0.177(6) 0.155(5) -0.092(4) -0.057(5) 0.064(5)
F2 0.073(4) 0.076(4) 0.054(4) 0.001(3) 0.012(3) 0.034(3)
F3 0.048(3) 0.072(4) 0.069(4) -0.014(3) 0.020(3) -0.001(3)
F1 0.076(4) 0.094(5) 0.040(3) 0.013(3) -0.003(3) -0.002(4)
F4 0.074(4) 0.070(4) 0.065(4) 0.010(3) 0.012(3) -0.018(3)
C4 0.032(4) 0.028(4) 0.020(4) -0.011(3) 0.004(3) 0.004(3)
B1 0.056(7) 0.067(8) 0.030(5) 0.007(5) 0.017(5) 0.011(6)
C315 0.128(14) 0.107(13) 0.114(13) -0.068(11) -0.081(11) 0.069(11)
C316 0.061(7) 0.072(8) 0.115(11) -0.048(8) -0.039(7) 0.029(6)
C32 0.102(11) 0.078(9) 0.084(9) 0.002(7) 0.035(8) 0.005(8)
C31 0.131(17) 0.072(11) 0.21(2) -0.031(12) 0.003(17) 0.019(10)
C2 0.035(4) 0.028(4) 0.017(4) 0.002(3) 0.005(3) -0.004(3)
C1 0.024(4) 0.048(5) 0.019(4) -0.002(3) 0.013(3) -0.006(4)
C6 0.031(4) 0.039(4) 0.013(3) 0.006(3) -0.005(3) -0.003(3)
C7 0.039(4) 0.022(4) 0.017(3) 0.007(3) 0.012(3) -0.006(3)

loop_
_atom_type_symbol
_atom_type_description
_atom_type_scat_dispersion_real
_atom_type_scat_dispersion_imag
_atom_type_scat_source
C C 0.0033 0.0016 'International Tables Vol C Tables 4.2.6.8 and 6.1.1.4'
H H 0.0000 0.0000 'International Tables Vol C Tables 4.2.6.8 and 6.1.1.4'
B B 0.0013 0.0007 'International Tables Vol C Tables 4.2.6.8 and 6.1.1.4'
Cl Cl 0.1484 0.1585 'International Tables Vol C Tables 4.2.6.8 and 6.1.1.4'
F F 0.0171 0.0103 'International Tables Vol C Tables 4.2.6.8 and 6.1.1.4'
N N 0.0061 0.0033 'International Tables Vol C Tables 4.2.6.8 and 6.1.1.4'
O O 0.0106 0.0060 'International Tables Vol C Tables 4.2.6.8 and 6.1.1.4'
Os Os -1.2165 7.6030 'International Tables Vol C Tables 4.2.6.8 and 6.1.1.4'
P P 0.1023 0.0942 'International Tables Vol C Tables 4.2.6.8 and 6.1.1.4'

loop_
_geom_angle_atom_site_label_1
_geom_angle_atom_site_label_2
_geom_angle_atom_site_label_3
_geom_angle
P1 Os1 Cl1 85.71(7)
P1 Os1 Cl2 88.15(7)
Cl1 Os1 Cl2 87.42(7)
N1 Os1 P1 89.0(2)
N1 Os1 Cl1 81.18(18)
N1 Os1 Cl2 168.43(18)
N1 Os1 C2 76.4(3)
N1 Os1 C1 110.0(3)
N1 Os1 C6 108.2(3)
N1 Os1 C7 72.9(3)
C2 Os1 P1 161.1(2)
C2 Os1 Cl1 103.5(2)
C2 Os1 Cl2 108.4(2)
C2 Os1 C7 61.8(3)
C1 Os1 P1 148.1(2)
C1 Os1 Cl1 121.4(2)
C1 Os1 Cl2 77.6(2)
C1 Os1 C2 36.3(3)
C1 Os1 C7 61.7(3)
C6 Os1 P1 112.9(2)
C6 Os1 Cl1 158.7(2)
C6 Os1 Cl2 83.20(19)
C6 Os1 C2 62.1(3)
C6 Os1 C1 37.8(3)
C6 Os1 C7 36.7(3)
C7 Os1 P1 102.76(19)
C7 Os1 Cl1 152.49(18)
C7 Os1 Cl2 118.62(19)
C321 P2 C331 109.7(4)
C321 P2 C311 106.3(4)
C321 P2 C2 109.0(4)
C311 P2 C331 109.6(4)
C311 P2 C2 111.0(4)
C2 P2 C331 111.1(4)
C341 P1 Os1 122.4(3)
C351 P1 Os1 105.5(3)
C351 P1 C341 102.7(4)
C351 P1 C361 106.3(4)
C361 P1 Os1 118.5(3)
C361 P1 C341 99.5(4)
C342 C341 P1 122.3(8)
C342 C341 C346 118.2(9)
C346 C341 P1 119.4(8)
C11 C3 C2 114.0(6)
C11 C3 C7 114.1(6)
C4 C3 C11 118.3(6)
C4 C3 C2 107.3(6)
C4 C3 C7 104.9(6)
C7 C3 C2 95.4(5)
C16 C11 C3 120.8(7)
C12 C11 C3 120.7(7)
C12 C11 C16 118.3(7)
C336 C331 P2 119.7(6)
C336 C331 C332 120.3(7)
C332 C331 P2 119.9(7)
C352 C351 P1 122.7(7)
C352 C351 C356 116.5(9)
C356 C351 P1 120.0(7)
C16 C15 C14 119.9(8)
C362 C361 P1 119.8(7)
C362 C361 C366 118.1(8)
C366 C361 P1 121.9(6)
C352 C353 C354 120.3(11)
C26 C21 C7 121.2(7)
C22 C21 C26 116.7(7)
C22 C21 C7 122.1(7)
C335 C336 C331 118.6(8)
C25 C26 C21 120.7(7)
C322 C321 P2 123.5(7)
C322 C321 C326 119.1(8)
C326 C321 P2 117.4(7)
C22 C23 C24 120.1(8)
C333 C332 C331 119.4(9)
C312 C311 P2 122.5(7)
C316 C311 P2 117.3(9)
C316 C311 C312 120.0(9)
C15 C16 C11 121.3(8)
C321 C322 C323 120.8(9)
C11 C12 C13 121.3(8)
C12 C13 C14 119.8(8)
C363 C362 C361 121.2(9)
C325 C326 C321 120.4(9)
C365 C364 C363 119.8(8)
C323 C324 C325 121.2(10)
C15 C14 C13 119.4(8)
C23 C22 C21 123.2(8)
C365 C366 C361 120.6(9)
C23 C24 C25 118.6(8)
C23 C24 O1 126.0(8)
O1 C24 C25 115.4(8)
C366 C365 C364 120.6(9)
C26 C25 C24 120.5(8)
C336 C335 C334 121.5(8)
C362 C363 C364 119.6(9)
C324 C323 C322 119.5(10)
C334 C333 C332 120.7(8)
C324 C325 C326 119.0(9)
C311 C312 C313 120.2(11)
C333 C334 C335 119.4(8)
C315 C314 C313 116.5(11)
C314 C313 C312 122.1(12)
C353 C352 C351 121.9(9)
C355 C356 C351 121.7(10)
C341 C342 C343 121.4(11)
C355 C354 C353 119.2(11)
C356 C355 C354 120.2(10)
C345 C346 C341 121.5(11)
C346 C345 C344 119.5(11)
C344 C343 C342 119.3(11)
C343 C344 C345 120.2(10)
C24 O1 C27 113.4(8)
C4 N1 Os1 118.5(6)
C5 C4 C3 128.6(7)
N1 C4 C3 108.2(7)
N1 C4 C5 123.2(8)
F2 B1 F1 109.3(9)
F3 B1 F2 106.5(9)
F3 B1 F1 110.3(9)
F4 B1 F2 110.4(9)
F4 B1 F3 109.0(9)
F4 B1 F1 111.2(9)
C314 C315 C316 123.7(14)
C311 C316 C315 117.1(15)
Cl32 C32 Cl3 116.9(9)
Cl4 C31 Cl31 120.0(11)
P2 C2 Os1 127.2(4)
C3 C2 Os1 88.6(4)
C3 C2 P2 126.5(5)
C1 C2 Os1 69.5(4)
C1 C2 P2 118.8(6)
C1 C2 C3 110.1(7)
C2 C1 Os1 74.1(4)
C2 C1 C6 109.1(7)
C6 C1 Os1 70.5(4)
C1 C6 Os1 71.7(5)
C7 C6 Os1 76.2(4)
C7 C6 C1 109.1(6)
C3 C7 Os1 87.5(4)
C21 C7 Os1 126.5(5)
C21 C7 C3 123.0(6)
C6 C7 Os1 67.2(4)
C6 C7 C3 110.1(6)
C6 C7 C21 124.3(7)

loop_
_geom_bond_atom_site_label_1
_geom_bond_atom_site_label_2
_geom_bond_distance
Os1 P1 2.383(2)
Os1 Cl1 2.411(2)
Os1 Cl2 2.4388(19)
Os1 N1 2.054(7)
Os1 C2 2.264(7)
Os1 C1 2.206(7)
Os1 C6 2.190(8)
Os1 C7 2.307(7)
P2 C331 1.807(8)
P2 C321 1.792(9)
P2 C311 1.799(8)
P2 C2 1.805(8)
P1 C341 1.839(9)
P1 C351 1.819(9)
P1 C361 1.828(8)
C341 C342 1.365(14)
C341 C346 1.407(13)
C3 C11 1.526(10)
C3 C4 1.520(11)
C3 C2 1.595(11)
C3 C7 1.577(10)
C11 C16 1.396(10)
C11 C12 1.380(11)
C331 C336 1.404(11)
C331 C332 1.406(11)
C5 C4 1.500(10)
C351 C352 1.402(13)
C351 C356 1.407(13)
C15 C16 1.386(12)
C15 C14 1.388(13)
C361 C362 1.396(12)
C361 C366 1.423(12)
C353 C352 1.365(14)
C353 C354 1.393(16)
C21 C26 1.409(11)
C21 C22 1.385(10)
C21 C7 1.461(10)
C336 C335 1.371(11)
C26 C25 1.373(12)
C321 C322 1.379(12)
C321 C326 1.407(12)
C23 C22 1.356(12)
C23 C24 1.379(13)
C332 C333 1.380(12)
C311 C312 1.377(13)
C311 C316 1.377(14)
C322 C323 1.391(13)
C12 C13 1.393(12)
C13 C14 1.398(12)
C362 C363 1.385(12)
C326 C325 1.396(13)
C364 C365 1.388(14)
C364 C363 1.405(14)
C324 C323 1.382(15)
C324 C325 1.383(17)
C366 C365 1.369(12)
C24 C25 1.408(12)
C24 O1 1.381(10)
C335 C334 1.397(12)
C333 C334 1.378(14)
C312 C313 1.387(14)
C314 C313 1.37(2)
C314 C315 1.37(2)
C356 C355 1.375(14)
C342 C343 1.401(13)
C354 C355 1.380(17)
C346 C345 1.371(14)
C345 C344 1.389(18)
C343 C344 1.385(18)
O1 C27 1.429(12)
Cl31 C31 1.67(2)
Cl32 C32 1.625(14)
N1 C4 1.258(10)
Cl3 C32 1.768(15)
Cl4 C31 1.579(18)
F2 B1 1.383(13)
F3 B1 1.379(13)
F1 B1 1.394(11)
F4 B1 1.376(14)
C315 C316 1.42(2)
C2 C1 1.395(10)
C1 C6 1.424(11)
C6 C7 1.419(10)
